data_7249441
loop_
_publ_author_name
'Yabune, Natsuki'
'Nakajima, Hiroshi'
'Nishioka, Takanori'

_publ_section_title
;
 Restriction of reaction sites on metal-sulfide cores induced by steric
 repulsion of bis-N-heterocyclic carbene ligands in trinuclear complexes
 bearing triply bridging sulfide ligands.
;
_journal_issue 40
_journal_name_full 'RSC advances'
_journal_page_first 29355
_journal_page_last 29367
_journal_paper_doi 10.1039/d4ra01671h
_journal_volume 14
_journal_year 2024
_chemical_formula_moiety '(C27 H36 N12 Pt3 S2) 2(F6 P) 0.5[C7 H8]'
_chemical_formula_sum 'C30.5 H40 F12 N12 P2 Pt3 S2'
_chemical_formula_weight 1514.04
_space_group_crystal_system triclinic
_space_group_IT_number 2
_space_group_name_Hall '-P 1'
_space_group_name_H-M_alt 'P -1'
_atom_sites_solution_hydrogens geom
_audit_creation_method SHELXL-2019/3
_audit_update_record
;
2024-06-26 deposited with the CCDC.	2024-08-30 downloaded from the CCDC.
;
_cell_angle_alpha 99.891(4)
_cell_angle_beta 93.302(3)
_cell_angle_gamma 90.379(2)
_cell_formula_units_Z 2
_cell_length_a 10.2266(3)
_cell_length_b 13.0170(8)
_cell_length_c 16.8232(11)
_cell_measurement_reflns_used 5093
_cell_measurement_temperature 193(2)
_cell_measurement_theta_max 27.47
_cell_measurement_theta_min 3.02
_cell_volume 2202.2(2)
_computing_cell_refinement CrystalClear
_computing_data_collection 'CrystalClear (Rigaku/MSC Inc., 2006)'
_computing_data_reduction CrystalClear
_computing_molecular_graphics 'CrystalStructure 4.3 (Rigaku, 2019)'
_computing_publication_material 'CrystalStructure 4.3'
_computing_structure_refinement 'SHELXL-2019/2 (Sheldrick, 2019)'
_computing_structure_solution 'SHELXS97 (Sheldrick, 2008)'
_diffrn_ambient_temperature 193(2)
_diffrn_detector_area_resol_mean 14.222
_diffrn_measured_fraction_theta_full 0.996
_diffrn_measured_fraction_theta_max 0.991
_diffrn_measurement_device_type 'Rigaku Saturn724'
_diffrn_measurement_method \w
_diffrn_radiation_type MoK\a
_diffrn_radiation_wavelength 0.71075
_diffrn_reflns_av_R_equivalents 0.0265
_diffrn_reflns_av_unetI/netI 0.0220
_diffrn_reflns_Laue_measured_fraction_full 0.996
_diffrn_reflns_Laue_measured_fraction_max 0.991
_diffrn_reflns_limit_h_max 13
_diffrn_reflns_limit_h_min -13
_diffrn_reflns_limit_k_max 16
_diffrn_reflns_limit_k_min -16
_diffrn_reflns_limit_l_max 21
_diffrn_reflns_limit_l_min -21
_diffrn_reflns_number 30075
_diffrn_reflns_point_group_measured_fraction_full 0.996
_diffrn_reflns_point_group_measured_fraction_max 0.991
_diffrn_reflns_theta_full 25.242
_diffrn_reflns_theta_max 27.401
_diffrn_reflns_theta_min 3.016
_exptl_absorpt_coefficient_mu 9.765
_exptl_absorpt_correction_T_max 0.943
_exptl_absorpt_correction_T_min 0.624
_exptl_absorpt_correction_type multi-scan
_exptl_absorpt_process_details 'REQAB (Rigaku, 1998)'
_exptl_crystal_colour colorless
_exptl_crystal_density_diffrn 2.304
_exptl_crystal_description prism
_exptl_crystal_F_000 1438
_exptl_crystal_size_max 0.010
_exptl_crystal_size_mid 0.007
_exptl_crystal_size_min 0.006
_refine_diff_density_max 2.596
_refine_diff_density_min -0.998
_refine_diff_density_rms 0.127
_refine_ls_extinction_method none
_refine_ls_goodness_of_fit_ref 1.119
_refine_ls_hydrogen_treatment constr
_refine_ls_matrix_type full
_refine_ls_number_parameters 538
_refine_ls_number_reflns 9933
_refine_ls_number_restraints 0
_refine_ls_restrained_S_all 1.119
_refine_ls_R_factor_all 0.0255
_refine_ls_R_factor_gt 0.0248
_refine_ls_shift/su_max 0.003
_refine_ls_shift/su_mean 0.000
_refine_ls_structure_factor_coef Fsqd
_refine_ls_weighting_details 'w=1/[\s^2^(Fo^2^)+(0.0224P)^2^+6.3738P] where P=(Fo^2^+2Fc^2^)/3'
_refine_ls_weighting_scheme calc
_refine_ls_wR_factor_gt 0.0581
_refine_ls_wR_factor_ref 0.0585
_reflns_Friedel_coverage 0.000
_reflns_number_gt 9683
_reflns_number_total 9933
_reflns_threshold_expression 'I > 2\s(I)'
_cod_data_source_file d4ra01671h2.cif
_cod_data_source_block 3-Pt3-C1C1C2-PF6-tol-SQ
_cod_original_formula_sum 'C30.50 H40 F12 N12 P2 Pt3 S2'
_cod_database_code 7249441
_shelx_shelxl_version_number 2019/3
_shelx_space_group_comment
;
The symmetry employed for this shelxl refinement is uniquely defined
by the following loop, which should always be used as a source of
symmetry information in preference to the above space-group names.
They are only intended as comments.
;
_shelx_estimated_absorpt_t_min 0.909
_shelx_estimated_absorpt_t_max 0.944

loop_
_space_group_symop_operation_xyz
'x, y, z'
'-x, -y, -z'

loop_
_atom_site_label
_atom_site_type_symbol
_atom_site_fract_x
_atom_site_fract_y
_atom_site_fract_z
_atom_site_U_iso_or_equiv
_atom_site_adp_type
_atom_site_occupancy
_atom_site_site_symmetry_order
_atom_site_calc_flag
_atom_site_refinement_flags_posn
_atom_site_refinement_flags_adp
_atom_site_refinement_flags_occupancy
_atom_site_disorder_assembly
_atom_site_disorder_group
Pt1 Pt -0.01959(2) 0.13081(2) 0.83489(2) 0.02236(4) Uani 1 1 d . . . . .
Pt2 Pt 0.16162(2) 0.13312(2) 0.69796(2) 0.02107(4) Uani 1 1 d . . . . .
Pt3 Pt -0.05463(2) -0.06197(2) 0.68920(2) 0.02095(4) Uani 1 1 d . . . . .
S1 S -0.07065(9) 0.12004(7) 0.69526(5) 0.02154(17) Uani 1 1 d . . . . .
S2 S 0.12729(9) 0.00170(7) 0.77764(5) 0.02202(17) Uani 1 1 d . . . . .
P1 P 0.67966(12) 0.39781(10) 0.54875(9) 0.0411(3) Uani 1 1 d . . . . .
P2 P 0.51400(14) 0.34958(12) 0.16354(9) 0.0482(3) Uani 1 1 d . . . . .
F1 F 0.7518(5) 0.3886(4) 0.6324(3) 0.110(2) Uani 1 1 d . . . . .
F2 F 0.6085(4) 0.4055(3) 0.4628(2) 0.0568(8) Uani 1 1 d . . . . .
F3 F 0.8173(4) 0.4091(3) 0.5099(3) 0.0861(14) Uani 1 1 d . . . . .
F4 F 0.5397(4) 0.3847(3) 0.5827(2) 0.0682(10) Uani 1 1 d . . . . .
F5 F 0.6747(4) 0.5216(3) 0.5737(2) 0.0613(9) Uani 1 1 d . . . . .
F6 F 0.6845(3) 0.2734(2) 0.5218(3) 0.0679(11) Uani 1 1 d . . . . .
F7 F 0.5487(8) 0.4009(6) 0.2515(4) 0.163(3) Uani 1 1 d . . . . .
F8 F 0.4807(7) 0.3023(8) 0.0746(3) 0.185(4) Uani 1 1 d . . . . .
F9 F 0.6615(4) 0.3236(4) 0.1499(3) 0.1008(16) Uani 1 1 d . . . . .
F10 F 0.3639(4) 0.3677(5) 0.1733(4) 0.124(2) Uani 1 1 d . . . . .
F11 F 0.5334(5) 0.4559(5) 0.1343(5) 0.132(2) Uani 1 1 d . . . . .
F12 F 0.4996(5) 0.2478(5) 0.1981(5) 0.149(3) Uani 1 1 d . . . . .
N1 N -0.2497(4) 0.2231(4) 0.9169(3) 0.0457(10) Uani 1 1 d . . . . .
N2 N -0.1760(5) 0.3300(3) 0.8459(2) 0.0436(10) Uani 1 1 d . . . . .
N3 N -0.0278(5) 0.1367(3) 1.0184(2) 0.0435(10) Uani 1 1 d . . . . .
N4 N 0.1679(5) 0.1489(3) 0.9811(2) 0.0426(10) Uani 1 1 d . . . . .
N5 N 0.2623(4) 0.3299(3) 0.6536(2) 0.0348(8) Uani 1 1 d . . . . .
N6 N 0.1009(4) 0.2746(3) 0.5710(2) 0.0328(8) Uani 1 1 d . . . . .
N7 N 0.4259(4) 0.2346(3) 0.7140(2) 0.0356(8) Uani 1 1 d . . . . .
N8 N 0.4536(4) 0.0715(3) 0.7078(3) 0.0390(9) Uani 1 1 d . . . . .
N9 N -0.2887(4) -0.1946(3) 0.6257(2) 0.0342(8) Uani 1 1 d . . . . .
N10 N -0.2726(4) -0.0792(3) 0.5504(2) 0.0327(8) Uani 1 1 d . . . . .
N11 N -0.1273(4) -0.2831(3) 0.6934(2) 0.0364(8) Uani 1 1 d . . . . .
N12 N 0.0803(4) -0.2737(3) 0.6881(2) 0.0385(9) Uani 1 1 d . . . . .
C1 C -0.1541(4) 0.2364(3) 0.8674(3) 0.0328(9) Uani 1 1 d . . . . .
C2 C -0.3310(6) 0.3085(6) 0.9256(4) 0.0639(18) Uani 1 1 d . . . . .
H2 H -0.405649 0.317912 0.957002 0.077 Uiso 1 1 calc R U . . .
C3 C -0.2850(7) 0.3747(5) 0.8817(4) 0.0664(19) Uani 1 1 d . . . . .
H3 H -0.320414 0.440542 0.876022 0.080 Uiso 1 1 calc R U . . .
C4 C -0.0932(7) 0.3774(4) 0.7933(3) 0.0564(16) Uani 1 1 d . . . . .
H4A H -0.121892 0.352298 0.736665 0.068 Uiso 1 1 calc R U . . .
H4B H -0.001873 0.358219 0.802764 0.068 Uiso 1 1 calc R U . . .
H4C H -0.100547 0.453482 0.805322 0.068 Uiso 1 1 calc R U . . .
C5 C -0.2581(6) 0.1304(5) 0.9543(4) 0.0572(15) Uani 1 1 d . . . . .
H5A H -0.237609 0.068705 0.914026 0.069 Uiso 1 1 calc R U . . .
H5B H -0.349354 0.121854 0.969021 0.069 Uiso 1 1 calc R U . . .
C6 C -0.1687(7) 0.1328(5) 1.0279(4) 0.0589(16) Uani 1 1 d . . . . .
H6A H -0.190866 0.194336 1.067938 0.071 Uiso 1 1 calc R U . . .
H6B H -0.188113 0.070130 1.051464 0.071 Uiso 1 1 calc R U . . .
C7 C 0.0406(5) 0.1378(3) 0.9517(3) 0.0337(9) Uani 1 1 d . . . . .
C8 C 0.0579(8) 0.1457(4) 1.0866(3) 0.0579(16) Uani 1 1 d . . . . .
H8 H 0.033720 0.146087 1.140371 0.069 Uiso 1 1 calc R U . . .
C9 C 0.1783(7) 0.1536(5) 1.0641(3) 0.0589(16) Uani 1 1 d . . . . .
H9 H 0.256584 0.161090 1.098019 0.071 Uiso 1 1 calc R U . . .
C10 C 0.2805(6) 0.1610(6) 0.9340(4) 0.0591(16) Uani 1 1 d . . . . .
H10A H 0.251235 0.185477 0.884142 0.071 Uiso 1 1 calc R U . . .
H10B H 0.323504 0.093682 0.920588 0.071 Uiso 1 1 calc R U . . .
H10C H 0.342504 0.211909 0.965768 0.071 Uiso 1 1 calc R U . . .
C11 C 0.1715(4) 0.2511(3) 0.6357(2) 0.0274(8) Uani 1 1 d . . . . .
C12 C 0.2481(5) 0.3994(4) 0.6000(3) 0.0448(12) Uani 1 1 d . . . . .
H12 H 0.301004 0.459538 0.599486 0.054 Uiso 1 1 calc R U . . .
C13 C 0.1470(5) 0.3659(4) 0.5497(3) 0.0450(12) Uani 1 1 d . . . . .
H13 H 0.112172 0.398444 0.506855 0.054 Uiso 1 1 calc R U . . .
C14 C -0.0073(4) 0.2116(4) 0.5265(3) 0.0379(10) Uani 1 1 d . . . . .
H14A H -0.087531 0.225874 0.555378 0.045 Uiso 1 1 calc R U . . .
H14B H 0.013326 0.137514 0.522107 0.045 Uiso 1 1 calc R U . . .
H14C H -0.020157 0.229254 0.472313 0.045 Uiso 1 1 calc R U . . .
C15 C 0.3621(5) 0.3336(4) 0.7192(3) 0.0388(10) Uani 1 1 d . . . . .
H15A H 0.427571 0.388976 0.716255 0.047 Uiso 1 1 calc R U . . .
H15B H 0.321204 0.350746 0.771708 0.047 Uiso 1 1 calc R U . . .
C16 C 0.3595(4) 0.1430(3) 0.7094(2) 0.0284(8) Uani 1 1 d . . . . .
C17 C 0.5609(5) 0.2186(5) 0.7143(3) 0.0452(12) Uani 1 1 d . . . . .
H17 H 0.627632 0.270227 0.716244 0.054 Uiso 1 1 calc R U . . .
C18 C 0.5773(5) 0.1171(5) 0.7113(4) 0.0498(13) Uani 1 1 d . . . . .
H18 H 0.658517 0.082170 0.711542 0.060 Uiso 1 1 calc R U . . .
C19 C 0.4331(5) -0.0400(4) 0.7025(4) 0.0565(15) Uani 1 1 d . . . . .
H19A H 0.427926 -0.073657 0.645634 0.068 Uiso 1 1 calc R U . . .
H19B H 0.351176 -0.052838 0.726972 0.068 Uiso 1 1 calc R U . . .
H19C H 0.506309 -0.068691 0.731367 0.068 Uiso 1 1 calc R U . . .
C20 C -0.2168(4) -0.1091(3) 0.6170(2) 0.0273(8) Uani 1 1 d . . . . .
C21 C -0.3861(5) -0.2186(4) 0.5642(3) 0.0431(12) Uani 1 1 d . . . . .
H21 H -0.447034 -0.275298 0.556778 0.052 Uiso 1 1 calc R U . . .
C22 C -0.3767(5) -0.1459(4) 0.5176(3) 0.0414(11) Uani 1 1 d . . . . .
H22 H -0.430940 -0.140617 0.470692 0.050 Uiso 1 1 calc R U . . .
C23 C -0.2317(5) 0.0099(4) 0.5147(3) 0.0418(11) Uani 1 1 d . . . . .
H23A H -0.146473 0.036576 0.539683 0.050 Uiso 1 1 calc R U . . .
H23B H -0.296698 0.064994 0.523991 0.050 Uiso 1 1 calc R U . . .
H23C H -0.224489 -0.012163 0.456405 0.050 Uiso 1 1 calc R U . . .
C24 C -0.2649(5) -0.2520(4) 0.6913(3) 0.0365(10) Uani 1 1 d . . . . .
H24A H -0.322858 -0.314626 0.683126 0.044 Uiso 1 1 calc R U . . .
H24B H -0.283936 -0.207823 0.743210 0.044 Uiso 1 1 calc R U . . .
C25 C -0.0270(4) -0.2143(3) 0.6914(2) 0.0285(8) Uani 1 1 d . . . . .
C26 C -0.0828(6) -0.3834(4) 0.6909(4) 0.0533(14) Uani 1 1 d . . . . .
H26 H -0.134337 -0.444476 0.690696 0.064 Uiso 1 1 calc R U . . .
C27 C 0.0464(6) -0.3775(4) 0.6888(4) 0.0546(15) Uani 1 1 d . . . . .
H27 H 0.105246 -0.433764 0.687939 0.065 Uiso 1 1 calc R U . . .
C28 C 0.2122(5) -0.2386(4) 0.6792(4) 0.0474(13) Uani 1 1 d . . . . .
H28A H 0.253402 -0.209968 0.732539 0.057 Uiso 1 1 calc R U . . .
H28B H 0.209598 -0.184397 0.645269 0.057 Uiso 1 1 calc R U . . .
H28C H 0.263155 -0.297473 0.653783 0.057 Uiso 1 1 calc R U . . .

loop_
_atom_site_aniso_label
_atom_site_aniso_U_11
_atom_site_aniso_U_22
_atom_site_aniso_U_33
_atom_site_aniso_U_23
_atom_site_aniso_U_13
_atom_site_aniso_U_12
Pt1 0.02616(8) 0.02194(7) 0.01849(7) 0.00165(5) 0.00307(5) -0.00185(5)
Pt2 0.01868(7) 0.02431(7) 0.02032(7) 0.00387(5) 0.00241(5) -0.00229(5)
Pt3 0.02122(7) 0.02138(7) 0.01931(7) 0.00109(5) 0.00073(5) -0.00241(5)
S1 0.0192(4) 0.0237(4) 0.0214(4) 0.0030(3) 0.0008(3) -0.0013(3)
S2 0.0217(4) 0.0240(4) 0.0202(4) 0.0039(3) -0.0004(3) -0.0007(3)
P1 0.0306(6) 0.0380(6) 0.0568(8) 0.0166(6) -0.0046(5) -0.0064(5)
P2 0.0456(8) 0.0565(8) 0.0441(7) 0.0105(6) 0.0090(6) 0.0032(6)
F1 0.133(4) 0.100(3) 0.100(3) 0.058(3) -0.081(3) -0.057(3)
F2 0.067(2) 0.0482(18) 0.056(2) 0.0156(15) -0.0080(16) -0.0117(16)
F3 0.0408(19) 0.064(2) 0.163(5) 0.041(3) 0.023(2) -0.0045(17)
F4 0.057(2) 0.077(2) 0.072(2) 0.012(2) 0.0228(18) -0.0099(18)
F5 0.072(2) 0.0436(18) 0.064(2) 0.0013(15) -0.0059(18) -0.0029(16)
F6 0.0466(19) 0.0378(17) 0.123(3) 0.0278(19) -0.0026(19) -0.0052(14)
F7 0.205(8) 0.182(7) 0.078(4) -0.041(4) -0.015(4) 0.034(6)
F8 0.148(6) 0.312(11) 0.064(3) -0.046(5) 0.005(3) -0.096(6)
F9 0.056(3) 0.129(4) 0.128(4) 0.044(3) 0.037(3) 0.024(3)
F10 0.058(3) 0.186(6) 0.161(5) 0.114(5) 0.034(3) 0.038(3)
F11 0.081(3) 0.114(4) 0.226(7) 0.099(5) 0.016(4) 0.009(3)
F12 0.084(4) 0.123(5) 0.282(9) 0.132(5) 0.081(5) 0.036(3)
N1 0.040(2) 0.054(3) 0.043(2) 0.000(2) 0.0129(18) 0.0117(19)
N2 0.063(3) 0.031(2) 0.033(2) -0.0013(16) -0.0101(19) 0.0120(19)
N3 0.072(3) 0.035(2) 0.0247(19) 0.0057(16) 0.0127(19) -0.004(2)
N4 0.059(3) 0.044(2) 0.0217(18) 0.0031(16) -0.0101(17) -0.006(2)
N5 0.035(2) 0.0293(18) 0.042(2) 0.0092(16) 0.0114(16) -0.0054(15)
N6 0.0331(19) 0.0364(19) 0.0330(19) 0.0158(16) 0.0079(15) 0.0069(15)
N7 0.0269(18) 0.044(2) 0.035(2) 0.0047(16) 0.0015(15) -0.0105(16)
N8 0.0223(18) 0.046(2) 0.051(2) 0.0133(19) 0.0064(16) 0.0027(16)
N9 0.0278(18) 0.036(2) 0.036(2) -0.0029(16) 0.0014(15) -0.0091(15)
N10 0.0296(18) 0.0365(19) 0.0281(18) -0.0023(15) -0.0075(14) -0.0017(15)
N11 0.047(2) 0.0252(17) 0.037(2) 0.0062(15) -0.0007(17) -0.0102(16)
N12 0.043(2) 0.0261(18) 0.043(2) 0.0020(16) -0.0097(17) 0.0044(16)
C1 0.037(2) 0.032(2) 0.027(2) -0.0018(16) -0.0004(17) 0.0020(18)
C2 0.048(3) 0.078(4) 0.058(4) -0.013(3) 0.008(3) 0.032(3)
C3 0.080(5) 0.061(4) 0.051(4) -0.009(3) -0.011(3) 0.039(3)
C4 0.100(5) 0.028(2) 0.040(3) 0.009(2) -0.016(3) -0.003(3)
C5 0.053(3) 0.062(4) 0.058(4) 0.006(3) 0.030(3) -0.005(3)
C6 0.080(4) 0.055(3) 0.046(3) 0.013(3) 0.030(3) 0.008(3)
C7 0.053(3) 0.0242(19) 0.024(2) 0.0034(16) 0.0039(18) -0.0004(18)
C8 0.105(5) 0.046(3) 0.021(2) 0.005(2) 0.001(3) -0.008(3)
C9 0.088(5) 0.054(3) 0.031(3) 0.004(2) -0.017(3) -0.010(3)
C10 0.049(3) 0.081(4) 0.043(3) 0.004(3) -0.009(2) -0.015(3)
C11 0.028(2) 0.0283(19) 0.027(2) 0.0064(16) 0.0107(16) -0.0013(16)
C12 0.046(3) 0.031(2) 0.065(3) 0.022(2) 0.022(2) 0.007(2)
C13 0.043(3) 0.045(3) 0.056(3) 0.029(2) 0.015(2) 0.011(2)
C14 0.031(2) 0.055(3) 0.030(2) 0.015(2) 0.0034(18) 0.006(2)
C15 0.036(2) 0.036(2) 0.043(3) 0.003(2) 0.004(2) -0.0134(19)
C16 0.0247(19) 0.035(2) 0.026(2) 0.0061(16) 0.0009(15) -0.0035(16)
C17 0.025(2) 0.065(3) 0.046(3) 0.010(2) -0.0001(19) -0.016(2)
C18 0.020(2) 0.072(4) 0.059(3) 0.015(3) 0.004(2) -0.002(2)
C19 0.032(3) 0.046(3) 0.096(5) 0.017(3) 0.019(3) 0.013(2)
C20 0.0257(19) 0.0282(19) 0.0251(19) -0.0026(15) -0.0005(15) -0.0007(15)
C21 0.031(2) 0.044(3) 0.047(3) -0.011(2) 0.000(2) -0.010(2)
C22 0.030(2) 0.048(3) 0.038(3) -0.010(2) -0.0074(19) -0.003(2)
C23 0.053(3) 0.038(2) 0.033(2) 0.0073(19) -0.010(2) 0.000(2)
C24 0.039(2) 0.033(2) 0.037(2) 0.0046(18) 0.0092(19) -0.0114(19)
C25 0.036(2) 0.0253(19) 0.0223(19) 0.0012(15) -0.0025(16) 0.0004(16)
C26 0.072(4) 0.027(2) 0.061(3) 0.014(2) -0.011(3) -0.007(2)
C27 0.066(4) 0.027(2) 0.069(4) 0.010(2) -0.017(3) 0.005(2)
C28 0.035(3) 0.045(3) 0.057(3) -0.005(2) -0.002(2) 0.013(2)

loop_
_atom_type_symbol
_atom_type_description
_atom_type_scat_dispersion_real
_atom_type_scat_dispersion_imag
_atom_type_scat_source
C C 0.0033 0.0016 'International Tables Vol C Tables 4.2.6.8 and 6.1.1.4'
H H 0.0000 0.0000 'International Tables Vol C Tables 4.2.6.8 and 6.1.1.4'
F F 0.0171 0.0103 'International Tables Vol C Tables 4.2.6.8 and 6.1.1.4'
N N 0.0061 0.0033 'International Tables Vol C Tables 4.2.6.8 and 6.1.1.4'
P P 0.1023 0.0942 'International Tables Vol C Tables 4.2.6.8 and 6.1.1.4'
Pt Pt -1.7033 8.3905 'International Tables Vol C Tables 4.2.6.8 and 6.1.1.4'
S S 0.1246 0.1234 'International Tables Vol C Tables 4.2.6.8 and 6.1.1.4'

loop_
_geom_angle_atom_site_label_1
_geom_angle_atom_site_label_2
_geom_angle_atom_site_label_3
_geom_angle
_geom_angle_site_symmetry_1
_geom_angle_site_symmetry_3
_geom_angle_publ_flag
C1 Pt1 C7 89.83(18) . . ?
C1 Pt1 S1 94.39(13) . . ?
C7 Pt1 S1 174.93(14) . . ?
C1 Pt1 S2 172.06(13) . . ?
C7 Pt1 S2 98.03(13) . . ?
S1 Pt1 S2 77.82(3) . . ?
C1 Pt1 Pt2 125.27(13) . . ?
C7 Pt1 Pt2 124.73(14) . . ?
S1 Pt1 Pt2 50.31(2) . . ?
S2 Pt1 Pt2 50.37(2) . . ?
C1 Pt1 Pt3 125.55(12) . . ?
C7 Pt1 Pt3 131.30(12) . . ?
S1 Pt1 Pt3 47.43(2) . . ?
S2 Pt1 Pt3 47.51(2) . . ?
Pt2 Pt1 Pt3 64.588(6) . . ?
C11 Pt2 C16 86.14(17) . . ?
C11 Pt2 S1 97.13(12) . . ?
C16 Pt2 S1 175.53(12) . . ?
C11 Pt2 S2 173.44(12) . . ?
C16 Pt2 S2 99.24(12) . . ?
S1 Pt2 S2 77.31(3) . . ?
C11 Pt2 Pt1 123.46(11) . . ?
C16 Pt2 Pt1 125.86(12) . . ?
S1 Pt2 Pt1 49.72(2) . . ?
S2 Pt2 Pt1 50.19(2) . . ?
C25 Pt3 C20 85.82(17) . . ?
C25 Pt3 S1 174.79(12) . . ?
C20 Pt3 S1 99.37(12) . . ?
C25 Pt3 S2 96.83(12) . . ?
C20 Pt3 S2 176.47(12) . . ?
S1 Pt3 S2 77.96(3) . . ?
C25 Pt3 Pt1 128.57(11) . . ?
C20 Pt3 Pt1 128.66(11) . . ?
S1 Pt3 Pt1 47.32(2) . . ?
S2 Pt3 Pt1 47.81(2) . . ?
Pt1 S1 Pt3 85.24(3) . . ?
Pt1 S1 Pt2 79.97(3) . . ?
Pt3 S1 Pt2 89.46(3) . . ?
Pt3 S2 Pt1 84.67(3) . . ?
Pt3 S2 Pt2 89.19(3) . . ?
Pt1 S2 Pt2 79.44(3) . . ?
F1 P1 F4 92.0(3) . . ?
F1 P1 F5 90.9(2) . . ?
F4 P1 F5 91.3(2) . . ?
F1 P1 F2 178.8(3) . . ?
F4 P1 F2 88.9(2) . . ?
F5 P1 F2 89.92(19) . . ?
F1 P1 F3 90.7(3) . . ?
F4 P1 F3 177.1(3) . . ?
F5 P1 F3 89.8(2) . . ?
F2 P1 F3 88.4(2) . . ?
F1 P1 F6 90.0(2) . . ?
F4 P1 F6 89.2(2) . . ?
F5 P1 F6 178.9(2) . . ?
F2 P1 F6 89.1(2) . . ?
F3 P1 F6 89.8(2) . . ?
F7 P2 F8 177.8(5) . . ?
F7 P2 F12 85.2(5) . . ?
F8 P2 F12 97.0(5) . . ?
F7 P2 F11 90.9(5) . . ?
F8 P2 F11 86.8(5) . . ?
F12 P2 F11 176.0(5) . . ?
F7 P2 F10 92.1(4) . . ?
F8 P2 F10 88.2(4) . . ?
F12 P2 F10 88.5(3) . . ?
F11 P2 F10 92.6(3) . . ?
F7 P2 F9 91.1(4) . . ?
F8 P2 F9 88.7(4) . . ?
F12 P2 F9 89.2(3) . . ?
F11 P2 F9 89.9(3) . . ?
F10 P2 F9 175.9(4) . . ?
C1 N1 C2 110.1(5) . . ?
C1 N1 C5 121.9(4) . . ?
C2 N1 C5 128.0(5) . . ?
C1 N2 C3 110.3(5) . . ?
C1 N2 C4 124.1(5) . . ?
C3 N2 C4 125.6(5) . . ?
C7 N3 C8 109.9(5) . . ?
C7 N3 C6 130.9(5) . . ?
C8 N3 C6 119.1(5) . . ?
C7 N4 C9 111.4(5) . . ?
C7 N4 C10 125.8(4) . . ?
C9 N4 C10 122.7(5) . . ?
C11 N5 C12 111.1(4) . . ?
C11 N5 C15 122.1(4) . . ?
C12 N5 C15 126.8(4) . . ?
C11 N6 C13 111.0(4) . . ?
C11 N6 C14 125.5(4) . . ?
C13 N6 C14 123.5(4) . . ?
C16 N7 C17 110.9(4) . . ?
C16 N7 C15 123.0(4) . . ?
C17 N7 C15 126.2(4) . . ?
C16 N8 C18 111.4(4) . . ?
C16 N8 C19 125.9(4) . . ?
C18 N8 C19 122.7(4) . . ?
C20 N9 C21 111.6(4) . . ?
C20 N9 C24 123.4(4) . . ?
C21 N9 C24 125.0(4) . . ?
C20 N10 C22 110.9(4) . . ?
C20 N10 C23 126.1(4) . . ?
C22 N10 C23 123.0(4) . . ?
C25 N11 C26 111.6(4) . . ?
C25 N11 C24 122.3(4) . . ?
C26 N11 C24 126.0(4) . . ?
C25 N12 C27 110.5(4) . . ?
C25 N12 C28 125.8(4) . . ?
C27 N12 C28 123.5(4) . . ?
N2 C1 N1 105.3(4) . . ?
N2 C1 Pt1 130.9(4) . . ?
N1 C1 Pt1 123.7(3) . . ?
C3 C2 N1 107.1(5) . . ?
C3 C2 H2 126.5 . . ?
N1 C2 H2 126.5 . . ?
C2 C3 N2 107.2(5) . . ?
C2 C3 H3 126.4 . . ?
N2 C3 H3 126.4 . . ?
N2 C4 H4A 109.5 . . ?
N2 C4 H4B 109.5 . . ?
H4A C4 H4B 109.5 . . ?
N2 C4 H4C 109.5 . . ?
H4A C4 H4C 109.5 . . ?
H4B C4 H4C 109.5 . . ?
N1 C5 C6 114.4(5) . . ?
N1 C5 H5A 108.7 . . ?
C6 C5 H5A 108.7 . . ?
N1 C5 H5B 108.7 . . ?
C6 C5 H5B 108.7 . . ?
H5A C5 H5B 107.6 . . ?
N3 C6 C5 117.7(4) . . ?
N3 C6 H6A 107.9 . . ?
C5 C6 H6A 107.9 . . ?
N3 C6 H6B 107.9 . . ?
C5 C6 H6B 107.9 . . ?
H6A C6 H6B 107.2 . . ?
N3 C7 N4 104.0(4) . . ?
N3 C7 Pt1 131.2(4) . . ?
N4 C7 Pt1 124.8(3) . . ?
C9 C8 N3 108.4(5) . . ?
C9 C8 H8 125.8 . . ?
N3 C8 H8 125.8 . . ?
C8 C9 N4 106.2(5) . . ?
C8 C9 H9 126.9 . . ?
N4 C9 H9 126.9 . . ?
N4 C10 H10A 109.5 . . ?
N4 C10 H10B 109.5 . . ?
H10A C10 H10B 109.5 . . ?
N4 C10 H10C 109.5 . . ?
H10A C10 H10C 109.5 . . ?
H10B C10 H10C 109.5 . . ?
N6 C11 N5 103.7(4) . . ?
N6 C11 Pt2 132.9(3) . . ?
N5 C11 Pt2 123.3(3) . . ?
C13 C12 N5 106.8(4) . . ?
C13 C12 H12 126.6 . . ?
N5 C12 H12 126.6 . . ?
C12 C13 N6 107.4(4) . . ?
C12 C13 H13 126.3 . . ?
N6 C13 H13 126.3 . . ?
N6 C14 H14A 109.5 . . ?
N6 C14 H14B 109.5 . . ?
H14A C14 H14B 109.5 . . ?
N6 C14 H14C 109.5 . . ?
H14A C14 H14C 109.5 . . ?
H14B C14 H14C 109.5 . . ?
N7 C15 N5 110.2(4) . . ?
N7 C15 H15A 109.6 . . ?
N5 C15 H15A 109.6 . . ?
N7 C15 H15B 109.6 . . ?
N5 C15 H15B 109.6 . . ?
H15A C15 H15B 108.1 . . ?
N8 C16 N7 104.2(4) . . ?
N8 C16 Pt2 133.2(3) . . ?
N7 C16 Pt2 122.4(3) . . ?
C18 C17 N7 106.4(4) . . ?
C18 C17 H17 126.8 . . ?
N7 C17 H17 126.8 . . ?
C17 C18 N8 107.2(4) . . ?
C17 C18 H18 126.4 . . ?
N8 C18 H18 126.4 . . ?
N8 C19 H19A 109.5 . . ?
N8 C19 H19B 109.5 . . ?
H19A C19 H19B 109.5 . . ?
N8 C19 H19C 109.5 . . ?
H19A C19 H19C 109.5 . . ?
H19B C19 H19C 109.5 . . ?
N10 C20 N9 104.1(3) . . ?
N10 C20 Pt3 133.8(3) . . ?
N9 C20 Pt3 121.9(3) . . ?
C22 C21 N9 106.1(4) . . ?
C22 C21 H21 126.9 . . ?
N9 C21 H21 126.9 . . ?
C21 C22 N10 107.3(4) . . ?
C21 C22 H22 126.3 . . ?
N10 C22 H22 126.3 . . ?
N10 C23 H23A 109.5 . . ?
N10 C23 H23B 109.5 . . ?
H23A C23 H23B 109.5 . . ?
N10 C23 H23C 109.5 . . ?
H23A C23 H23C 109.5 . . ?
H23B C23 H23C 109.5 . . ?
N9 C24 N11 108.8(4) . . ?
N9 C24 H24A 109.9 . . ?
N11 C24 H24A 109.9 . . ?
N9 C24 H24B 109.9 . . ?
N11 C24 H24B 109.9 . . ?
H24A C24 H24B 108.3 . . ?
N12 C25 N11 104.0(4) . . ?
N12 C25 Pt3 132.9(3) . . ?
N11 C25 Pt3 123.0(3) . . ?
C27 C26 N11 106.2(5) . . ?
C27 C26 H26 126.9 . . ?
N11 C26 H26 126.9 . . ?
C26 C27 N12 107.7(5) . . ?
C26 C27 H27 126.2 . . ?
N12 C27 H27 126.2 . . ?
N12 C28 H28A 109.5 . . ?
N12 C28 H28B 109.5 . . ?
H28A C28 H28B 109.5 . . ?
N12 C28 H28C 109.5 . . ?
H28A C28 H28C 109.5 . . ?
H28B C28 H28C 109.5 . . ?

loop_
_geom_bond_atom_site_label_1
_geom_bond_atom_site_label_2
_geom_bond_distance
_geom_bond_site_symmetry_2
_geom_bond_publ_flag
Pt1 C1 1.984(4) . ?
Pt1 C7 2.012(4) . ?
Pt1 S1 2.3569(9) . ?
Pt1 S2 2.3775(10) . ?
Pt1 Pt2 3.0424(2) . ?
Pt1 Pt3 3.1948(3) . ?
Pt2 C11 2.008(4) . ?
Pt2 C16 2.023(4) . ?
Pt2 S1 2.3776(9) . ?
Pt2 S2 2.3835(9) . ?
Pt3 C25 2.011(4) . ?
Pt3 C20 2.025(4) . ?
Pt3 S1 2.3611(9) . ?
Pt3 S2 2.3662(9) . ?
P1 F1 1.573(4) . ?
P1 F4 1.590(4) . ?
P1 F5 1.596(3) . ?
P1 F2 1.600(3) . ?
P1 F3 1.602(4) . ?
P1 F6 1.607(4) . ?
P2 F7 1.535(6) . ?
P2 F8 1.536(5) . ?
P2 F12 1.544(5) . ?
P2 F11 1.561(5) . ?
P2 F10 1.568(5) . ?
P2 F9 1.569(4) . ?
N1 C1 1.349(6) . ?
N1 C2 1.385(7) . ?
N1 C5 1.457(8) . ?
N2 C1 1.347(6) . ?
N2 C3 1.382(8) . ?
N2 C4 1.465(8) . ?
N3 C7 1.358(6) . ?
N3 C8 1.392(7) . ?
N3 C6 1.461(8) . ?
N4 C7 1.363(6) . ?
N4 C9 1.386(6) . ?
N4 C10 1.457(7) . ?
N5 C11 1.361(5) . ?
N5 C12 1.386(6) . ?
N5 C15 1.453(6) . ?
N6 C11 1.352(5) . ?
N6 C13 1.386(6) . ?
N6 C14 1.461(6) . ?
N7 C16 1.357(5) . ?
N7 C17 1.397(6) . ?
N7 C15 1.440(6) . ?
N8 C16 1.341(6) . ?
N8 C18 1.388(6) . ?
N8 C19 1.452(7) . ?
N9 C20 1.363(5) . ?
N9 C21 1.387(6) . ?
N9 C24 1.446(6) . ?
N10 C20 1.347(5) . ?
N10 C22 1.396(6) . ?
N10 C23 1.464(6) . ?
N11 C25 1.363(6) . ?
N11 C26 1.381(6) . ?
N11 C24 1.467(6) . ?
N12 C25 1.344(6) . ?
N12 C27 1.395(6) . ?
N12 C28 1.446(7) . ?
C2 C3 1.327(10) . ?
C2 H2 0.9500 . ?
C3 H3 0.9500 . ?
C4 H4A 0.9800 . ?
C4 H4B 0.9800 . ?
C4 H4C 0.9800 . ?
C5 C6 1.492(9) . ?
C5 H5A 0.9900 . ?
C5 H5B 0.9900 . ?
C6 H6A 0.9900 . ?
C6 H6B 0.9900 . ?
C8 C9 1.317(9) . ?
C8 H8 0.9500 . ?
C9 H9 0.9500 . ?
C10 H10A 0.9800 . ?
C10 H10B 0.9800 . ?
C10 H10C 0.9800 . ?
C12 C13 1.320(8) . ?
C12 H12 0.9500 . ?
C13 H13 0.9500 . ?
C14 H14A 0.9800 . ?
C14 H14B 0.9800 . ?
C14 H14C 0.9800 . ?
C15 H15A 0.9900 . ?
C15 H15B 0.9900 . ?
C17 C18 1.325(8) . ?
C17 H17 0.9500 . ?
C18 H18 0.9500 . ?
C19 H19A 0.9800 . ?
C19 H19B 0.9800 . ?
C19 H19C 0.9800 . ?
C21 C22 1.335(8) . ?
C21 H21 0.9500 . ?
C22 H22 0.9500 . ?
C23 H23A 0.9800 . ?
C23 H23B 0.9800 . ?
C23 H23C 0.9800 . ?
C24 H24A 0.9900 . ?
C24 H24B 0.9900 . ?
C26 C27 1.326(9) . ?
C26 H26 0.9500 . ?
C27 H27 0.9500 . ?
C28 H28A 0.9800 . ?
C28 H28B 0.9800 . ?
C28 H28C 0.9800 . ?

loop_
_geom_torsion_atom_site_label_1
_geom_torsion_atom_site_label_2
_geom_torsion_atom_site_label_3
_geom_torsion_atom_site_label_4
_geom_torsion
_geom_torsion_site_symmetry_1
_geom_torsion_site_symmetry_2
_geom_torsion_site_symmetry_3
_geom_torsion_site_symmetry_4
_geom_torsion_publ_flag
C3 N2 C1 N1 -0.1(5) . . . . ?
C4 N2 C1 N1 178.6(4) . . . . ?
C3 N2 C1 Pt1 177.6(4) . . . . ?
C4 N2 C1 Pt1 -3.6(7) . . . . ?
C2 N1 C1 N2 0.3(6) . . . . ?
C5 N1 C1 N2 -178.9(5) . . . . ?
C2 N1 C1 Pt1 -177.7(4) . . . . ?
C5 N1 C1 Pt1 3.1(7) . . . . ?
C1 N1 C2 C3 -0.3(7) . . . . ?
C5 N1 C2 C3 178.8(6) . . . . ?
N1 C2 C3 N2 0.2(7) . . . . ?
C1 N2 C3 C2 -0.1(7) . . . . ?
C4 N2 C3 C2 -178.8(5) . . . . ?
C1 N1 C5 C6 80.9(6) . . . . ?
C2 N1 C5 C6 -98.2(7) . . . . ?
C7 N3 C6 C5 -0.6(9) . . . . ?
C8 N3 C6 C5 175.9(5) . . . . ?
N1 C5 C6 N3 -63.2(7) . . . . ?
C8 N3 C7 N4 -0.7(5) . . . . ?
C6 N3 C7 N4 176.1(5) . . . . ?
C8 N3 C7 Pt1 -178.6(4) . . . . ?
C6 N3 C7 Pt1 -1.8(8) . . . . ?
C9 N4 C7 N3 0.5(5) . . . . ?
C10 N4 C7 N3 -175.9(5) . . . . ?
C9 N4 C7 Pt1 178.6(4) . . . . ?
C10 N4 C7 Pt1 2.2(7) . . . . ?
C7 N3 C8 C9 0.7(6) . . . . ?
C6 N3 C8 C9 -176.5(5) . . . . ?
N3 C8 C9 N4 -0.4(7) . . . . ?
C7 N4 C9 C8 -0.1(7) . . . . ?
C10 N4 C9 C8 176.4(5) . . . . ?
C13 N6 C11 N5 -0.2(5) . . . . ?
C14 N6 C11 N5 177.9(4) . . . . ?
C13 N6 C11 Pt2 -179.7(3) . . . . ?
C14 N6 C11 Pt2 -1.6(7) . . . . ?
C12 N5 C11 N6 -0.8(5) . . . . ?
C15 N5 C11 N6 -178.4(4) . . . . ?
C12 N5 C11 Pt2 178.8(3) . . . . ?
C15 N5 C11 Pt2 1.2(6) . . . . ?
C11 N5 C12 C13 1.4(6) . . . . ?
C15 N5 C12 C13 178.9(5) . . . . ?
N5 C12 C13 N6 -1.5(6) . . . . ?
C11 N6 C13 C12 1.1(6) . . . . ?
C14 N6 C13 C12 -177.0(4) . . . . ?
C16 N7 C15 N5 -53.5(6) . . . . ?
C17 N7 C15 N5 127.7(5) . . . . ?
C11 N5 C15 N7 49.1(6) . . . . ?
C12 N5 C15 N7 -128.2(5) . . . . ?
C18 N8 C16 N7 0.0(5) . . . . ?
C19 N8 C16 N7 -179.6(5) . . . . ?
C18 N8 C16 Pt2 174.5(4) . . . . ?
C19 N8 C16 Pt2 -5.1(8) . . . . ?
C17 N7 C16 N8 0.6(5) . . . . ?
C15 N7 C16 N8 -178.4(4) . . . . ?
C17 N7 C16 Pt2 -174.6(3) . . . . ?
C15 N7 C16 Pt2 6.4(6) . . . . ?
C16 N7 C17 C18 -1.1(6) . . . . ?
C15 N7 C17 C18 177.9(5) . . . . ?
N7 C17 C18 N8 1.0(6) . . . . ?
C16 N8 C18 C17 -0.7(6) . . . . ?
C19 N8 C18 C17 178.9(5) . . . . ?
C22 N10 C20 N9 -0.7(5) . . . . ?
C23 N10 C20 N9 180.0(4) . . . . ?
C22 N10 C20 Pt3 172.8(3) . . . . ?
C23 N10 C20 Pt3 -6.5(7) . . . . ?
C21 N9 C20 N10 1.3(5) . . . . ?
C24 N9 C20 N10 -178.7(4) . . . . ?
C21 N9 C20 Pt3 -173.2(3) . . . . ?
C24 N9 C20 Pt3 6.8(6) . . . . ?
C20 N9 C21 C22 -1.4(5) . . . . ?
C24 N9 C21 C22 178.6(4) . . . . ?
N9 C21 C22 N10 0.8(5) . . . . ?
C20 N10 C22 C21 -0.1(5) . . . . ?
C23 N10 C22 C21 179.3(4) . . . . ?
C20 N9 C24 N11 -54.4(5) . . . . ?
C21 N9 C24 N11 125.6(5) . . . . ?
C25 N11 C24 N9 49.2(5) . . . . ?
C26 N11 C24 N9 -125.2(5) . . . . ?
C27 N12 C25 N11 -0.6(5) . . . . ?
C28 N12 C25 N11 175.3(4) . . . . ?
C27 N12 C25 Pt3 -177.8(4) . . . . ?
C28 N12 C25 Pt3 -1.9(7) . . . . ?
C26 N11 C25 N12 -0.3(5) . . . . ?
C24 N11 C25 N12 -175.5(4) . . . . ?
C26 N11 C25 Pt3 177.3(3) . . . . ?
C24 N11 C25 Pt3 2.1(6) . . . . ?
C25 N11 C26 C27 1.1(6) . . . . ?
C24 N11 C26 C27 176.0(5) . . . . ?
N11 C26 C27 N12 -1.4(7) . . . . ?
C25 N12 C27 C26 1.3(7) . . . . ?
C28 N12 C27 C26 -174.7(5) . . . . ?
